data_4519508
loop_
_publ_author_name
'Abdel Rahman Al Ahmad'
'Thierry Maris'
'James D. Wuest'

_publ_contact_author_id_orcid 0000-0001-9731-4046
_publ_section_title
;
 ArOCF3, ArOCHF2, ArOCH2F, and ArOCH3: What the F Does to Control the
 Crystallization of Riluzole and Analogous Fluoromethyl Ethers
;
_journal_name_full 'Crystal growth & Design'
_journal_page_first 6408
_journal_page_last 6420
_journal_paper_doi 10.1021/acs.cgd.5c00831
_journal_volume 25
_journal_year 2025
_chemical_formula_moiety '0.32(C8 H6 F2 N2 O S), 0.68(C8 H8 N2 O S)'
_chemical_formula_sum 'C8 H7.37 F0.63 N2 O S'
_chemical_formula_weight 191.60
_chemical_name_systematic
;
6-methoxy-1,3-benzothiazol-2-amine :
6-(difluoromethoxy)-1,3-benzothiazol-2-amine
0.68 : 0.32
;
_space_group_crystal_system monoclinic
_space_group_IT_number 14
_space_group_name_Hall '-P 2ybc'
_space_group_name_H-M_alt 'P 1 21/c 1'
_atom_sites_solution_hydrogens geom
_atom_sites_solution_primary dual
_audit_contact_author_email thierry.maris@umontreal.ca
_audit_contact_author_name 'Thierry Maris'
_audit_contact_author_phone '+1 514 340 4711 2579'
_audit_creation_date 2024-12-06
_cell_angle_alpha 90
_cell_angle_beta 92.806(13)
_cell_angle_gamma 90
_cell_formula_units_Z 4
_cell_length_a 18.269(3)
_cell_length_b 4.0563(7)
_cell_length_c 11.5914(18)
_cell_measurement_reflns_used 2145
_cell_measurement_temperature 150
_cell_measurement_theta_max 51.175
_cell_measurement_theta_min 4.217
_cell_volume 857.9(2)
_computing_cell_refinement
;
SAINT (2013) V8.41; Integration Software for Single Crystal Data.
Bruker AXS Inc., Madison, WI 53719-1173.
;
_computing_data_collection
;
APEX 4 (2022) Bruker AXS Inc., Madison, WI 53719-1173.
;
_computing_data_reduction
;
SAINT (2013) V8.41; Integration Software for Single Crystal Data.
Bruker AXS Inc., Madison, WI 53719-1173.
;
_computing_molecular_graphics 'Olex2 1.5 (Dolomanov et al., 2009)'
_computing_publication_material 'Olex2 1.5 (Dolomanov et al., 2009)'
_computing_structure_refinement 'XL  (Sheldrick, 2008)'
_computing_structure_solution 'SHELXT 2018/2 (Sheldrick, 2018)'
_diffrn_ambient_temperature 150
_diffrn_detector 'CMOS Area detector'
_diffrn_detector_area_resol_mean 10.42
_diffrn_detector_type 'Bruker CMOS Photon III '
_diffrn_measured_fraction_theta_full 0.941
_diffrn_measured_fraction_theta_max 0.925
_diffrn_measurement_device 'k-geometry diffractometer'
_diffrn_measurement_device_type 'Bruker Venture Metaljet'
_diffrn_measurement_method '\w and \f scans'
_diffrn_radiation_collimation 'Focusing mirrors'
_diffrn_radiation_monochromator 'Helios MX Mirror Optics'
_diffrn_radiation_probe x-ray
_diffrn_radiation_type 'Ga K\a'
_diffrn_radiation_wavelength 1.34139
_diffrn_reflns_av_R_equivalents 0.0862
_diffrn_reflns_av_unetI/netI 0.0455
_diffrn_reflns_limit_h_max 22
_diffrn_reflns_limit_h_min -21
_diffrn_reflns_limit_k_max 4
_diffrn_reflns_limit_k_min -4
_diffrn_reflns_limit_l_max 14
_diffrn_reflns_limit_l_min -14
_diffrn_reflns_number 10330
_diffrn_reflns_point_group_measured_fraction_full 0.941
_diffrn_reflns_point_group_measured_fraction_max 0.925
_diffrn_reflns_theta_full 53.594
_diffrn_reflns_theta_max 55.248
_diffrn_reflns_theta_min 4.216
_diffrn_source 'Metal Jet'
_diffrn_source_current 3.57
_diffrn_source_power 0.24897
_diffrn_source_target Ga
_diffrn_source_type 'Gallium Liquid Metal Jet Source'
_diffrn_source_voltage 69.74
_exptl_absorpt_coefficient_mu 2.038
_exptl_absorpt_correction_type multi-scan
_exptl_absorpt_process_details
;
 TWINABS-2012/1 (Bruker,2012) was used for absorption correction.
 
For component 1:
 wR2(int) was 0.1536 before and 0.0865 after correction.
 The Ratio of minimum to maximum transmission is 0.38.

Final HKLF 4 output contains 14901 reflections, Rint = 0.0862
 (4149 with I > 3sig(I), Rint = 0.0598)
;
_exptl_crystal_colour 'clear light colourless'
_exptl_crystal_colour_lustre clear
_exptl_crystal_colour_modifier light
_exptl_crystal_colour_primary colourless
_exptl_crystal_density_diffrn 1.483
_exptl_crystal_description platelet
_exptl_crystal_F_000 396
_exptl_crystal_size_max 0.09
_exptl_crystal_size_mid 0.06
_exptl_crystal_size_min 0.06
_refine_diff_density_max 0.696
_refine_diff_density_min -0.390
_refine_diff_density_rms 0.079
_refine_ls_extinction_coef .
_refine_ls_extinction_method none
_refine_ls_goodness_of_fit_ref 1.611
_refine_ls_hydrogen_treatment constr
_refine_ls_matrix_type full
_refine_ls_number_parameters 129
_refine_ls_number_reflns 1510
_refine_ls_number_restraints 18
_refine_ls_restrained_S_all 1.617
_refine_ls_R_factor_all 0.1367
_refine_ls_R_factor_gt 0.1052
_refine_ls_shift/su_max 0.000
_refine_ls_shift/su_mean 0.000
_refine_ls_structure_factor_coef Fsqd
_refine_ls_weighting_details 'w=1/[\s^2^(Fo^2^)+(0.0821P)^2^+0.4139P] where P=(Fo^2^+2Fc^2^)/3'
_refine_ls_weighting_scheme calc
_refine_ls_wR_factor_gt 0.2596
_refine_ls_wR_factor_ref 0.2729
_reflns_Friedel_coverage 0.000
_reflns_Friedel_fraction_full .
_reflns_Friedel_fraction_max .
_reflns_number_gt 982
_reflns_number_total 1510
_reflns_threshold_expression 'I > 2\s(I)'
_cod_data_source_file 08-1b_1d_032RZ2F_068TZ_jw27293.cif
_cod_data_source_block jw27293
_cod_database_code 4519508

loop_
_space_group_symop_id
_space_group_symop_operation_xyz
1 'x, y, z'
2 '-x, y+1/2, -z+1/2'
3 '-x, -y, -z'
4 'x, -y-1/2, z-1/2'

loop_
_atom_site_label
_atom_site_type_symbol
_atom_site_fract_x
_atom_site_fract_y
_atom_site_fract_z
_atom_site_U_iso_or_equiv
_atom_site_adp_type
_atom_site_occupancy
_atom_site_site_symmetry_order
_atom_site_calc_flag
_atom_site_refinement_flags_posn
_atom_site_refinement_flags_adp
_atom_site_refinement_flags_occupancy
_atom_site_disorder_assembly
_atom_site_disorder_group
S1 S 0.13734(10) 0.8147(4) 0.28310(13) 0.0860(7) Uani 1 1 d . . . . .
O1 O 0.4021(4) 0.462(2) 0.4300(8) 0.175(3) Uani 1 1 d . U . . .
N1 N 0.0029(3) 0.7286(12) 0.3586(4) 0.0793(15) Uani 1 1 d . . . . .
H1A H -0.029236 0.644409 0.404337 0.095 Uiso 1 1 calc R U . . .
H1B H -0.012028 0.844829 0.297785 0.095 Uiso 1 1 calc R U . . .
N2 N 0.1015(3) 0.5097(11) 0.4703(4) 0.0729(13) Uani 1 1 d . . . . .
C1 C 0.0749(4) 0.6798(14) 0.3815(5) 0.0692(15) Uani 1 1 d . . . . .
C2 C 0.2066(4) 0.6377(17) 0.3706(5) 0.0835(18) Uani 1 1 d . . . . .
C3 C 0.1765(4) 0.4892(14) 0.4654(5) 0.0724(16) Uani 1 1 d . . . . .
C4 C 0.2244(4) 0.3214(17) 0.5514(7) 0.091(2) Uani 1 1 d . . . . .
H4 H 0.206109 0.214330 0.617009 0.110 Uiso 1 1 calc R U . . .
C5 C 0.2960(5) 0.330(2) 0.5309(8) 0.109(2) Uani 1 1 d . . . . .
H5 H 0.328715 0.225222 0.585565 0.131 Uiso 1 1 calc R U . . .
C6 C 0.3267(4) 0.480(2) 0.4354(8) 0.109(2) Uani 1 1 d . . . . .
C7 C 0.2822(4) 0.638(2) 0.3524(7) 0.102(2) Uani 1 1 d . . . . .
H7 H 0.301657 0.741561 0.287011 0.123 Uiso 1 1 calc R U . . .
C8 C 0.4369(6) 0.665(4) 0.3525(13) 0.169(4) Uani 1 1 d . U . A 1
H8A H 0.438259 0.554388 0.277499 0.254 Uiso 0.678(13) 1 calc R U P B 1
H8B H 0.486981 0.711010 0.382129 0.254 Uiso 0.678(13) 1 calc R U P B 1
H8C H 0.409744 0.872748 0.343379 0.254 Uiso 1 1 calc R U . A 1
F1 F 0.4222(10) 0.613(6) 0.238(2) 0.177(8) Uani 0.322(13) 1 d . U P B 2
F2 F 0.5063(9) 0.598(6) 0.3772(17) 0.168(7) Uani 0.322(13) 1 d . U P B 2

loop_
_atom_site_aniso_label
_atom_site_aniso_U_11
_atom_site_aniso_U_22
_atom_site_aniso_U_33
_atom_site_aniso_U_23
_atom_site_aniso_U_13
_atom_site_aniso_U_12
S1 0.1133(15) 0.0677(12) 0.0793(11) 0.0007(8) 0.0290(9) -0.0083(9)
O1 0.105(5) 0.181(7) 0.242(8) 0.048(6) 0.048(5) 0.005(4)
N1 0.105(4) 0.074(4) 0.058(3) 0.008(2) 0.009(3) -0.009(3)
N2 0.097(4) 0.054(3) 0.068(3) -0.006(2) 0.012(2) -0.001(3)
C1 0.095(4) 0.052(4) 0.061(3) -0.007(3) 0.005(3) 0.004(3)
C2 0.097(5) 0.073(4) 0.082(4) -0.014(3) 0.022(3) -0.013(3)
C3 0.092(4) 0.052(4) 0.074(3) -0.005(3) 0.011(3) -0.002(3)
C4 0.082(4) 0.080(5) 0.113(5) -0.036(4) 0.018(4) -0.003(4)
C5 0.111(6) 0.100(6) 0.117(6) 0.004(5) 0.009(5) 0.005(5)
C6 0.082(5) 0.106(7) 0.142(7) 0.001(5) 0.019(5) 0.001(4)
C7 0.101(6) 0.089(5) 0.118(5) 0.000(4) 0.025(5) -0.007(4)
C8 0.100(6) 0.217(10) 0.195(9) 0.018(9) 0.048(7) -0.012(7)
F1 0.104(10) 0.262(17) 0.167(14) -0.003(15) 0.032(11) 0.000(11)
F2 0.091(10) 0.239(16) 0.175(12) 0.012(13) 0.002(9) -0.025(11)

loop_
_atom_type_symbol
_atom_type_description
_atom_type_scat_dispersion_real
_atom_type_scat_dispersion_imag
_atom_type_scat_source
C C 0.0137 0.0067 'International Tables Vol C Tables 4.2.6.8 and 6.1.1.4'
H H 0.0000 0.0000 'International Tables Vol C Tables 4.2.6.8 and 6.1.1.4'
F F 0.0583 0.0400 'International Tables Vol C Tables 4.2.6.8 and 6.1.1.4'
N N 0.0241 0.0134 'International Tables Vol C Tables 4.2.6.8 and 6.1.1.4'
O O 0.0389 0.0241 'International Tables Vol C Tables 4.2.6.8 and 6.1.1.4'
S S 0.2925 0.4295 'International Tables Vol C Tables 4.2.6.8 and 6.1.1.4'

loop_
_geom_angle_atom_site_label_1
_geom_angle_atom_site_label_2
_geom_angle_atom_site_label_3
_geom_angle
_geom_angle_site_symmetry_1
_geom_angle_site_symmetry_3
C2 S1 C1 88.3(3) . .
C6 O1 C8 118.9(9) . .
H1A N1 H1B 120.0 . .
C1 N1 H1A 120.0 . .
C1 N1 H1B 120.0 . .
C1 N2 C3 109.3(5) . .
N1 C1 S1 119.4(4) . .
N2 C1 S1 116.7(5) . .
N2 C1 N1 123.6(6) . .
C3 C2 S1 109.6(5) . .
C3 C2 C7 123.3(7) . .
C7 C2 S1 127.1(6) . .
N2 C3 C2 116.1(6) . .
N2 C3 C4 124.3(6) . .
C2 C3 C4 119.6(6) . .
C3 C4 H4 122.5 . .
C5 C4 C3 115.0(8) . .
C5 C4 H4 122.5 . .
C4 C5 H5 117.2 . .
C4 C5 C6 125.6(8) . .
C6 C5 H5 117.2 . .
O1 C6 C5 116.8(8) . .
O1 C6 C7 122.9(8) . .
C7 C6 C5 120.3(7) . .
C2 C7 H7 121.9 . .
C6 C7 C2 116.2(7) . .
C6 C7 H7 121.9 . .
O1 C8 H8A 109.5 . .
O1 C8 H8B 109.5 . .
O1 C8 H8C 109.5 . .
H8A C8 H8B 109.5 . .
H8A C8 H8C 109.5 . .
H8B C8 H8C 109.5 . .

loop_
_geom_bond_atom_site_label_1
_geom_bond_atom_site_label_2
_geom_bond_distance
_geom_bond_site_symmetry_2
S1 C1 1.740(6) .
S1 C2 1.738(7) .
O1 C6 1.384(9) .
O1 C8 1.394(13) .
N1 H1A 0.8800 .
N1 H1B 0.8800 .
N1 C1 1.343(8) .
N2 C1 1.313(7) .
N2 C3 1.376(7) .
C2 C3 1.390(9) .
C2 C7 1.407(9) .
C3 C4 1.461(9) .
C4 H4 0.9500 .
C4 C5 1.342(10) .
C5 H5 0.9500 .
C5 C6 1.403(11) .
C6 C7 1.387(11) .
C7 H7 0.9500 .
C8 H8A 0.9800 .
C8 H8B 0.9800 .
C8 H8C 0.9800 .

loop_
_geom_torsion_atom_site_label_1
_geom_torsion_atom_site_label_2
_geom_torsion_atom_site_label_3
_geom_torsion_atom_site_label_4
_geom_torsion
_geom_torsion_site_symmetry_1
_geom_torsion_site_symmetry_2
_geom_torsion_site_symmetry_3
_geom_torsion_site_symmetry_4
S1 C2 C3 N2 0.4(7) . . . .
S1 C2 C3 C4 179.7(4) . . . .
S1 C2 C7 C6 179.8(6) . . . .
O1 C6 C7 C2 -179.5(8) . . . .
N2 C3 C4 C5 -179.9(6) . . . .
C1 S1 C2 C3 0.7(4) . . . .
C1 S1 C2 C7 -179.1(7) . . . .
C1 N2 C3 C2 -1.6(7) . . . .
C1 N2 C3 C4 179.1(5) . . . .
C2 S1 C1 N1 -176.2(5) . . . .
C2 S1 C1 N2 -1.8(5) . . . .
C2 C3 C4 C5 0.8(9) . . . .
C3 N2 C1 S1 2.2(6) . . . .
C3 N2 C1 N1 176.4(5) . . . .
C3 C2 C7 C6 0.0(11) . . . .
C3 C4 C5 C6 -0.7(12) . . . .
C4 C5 C6 O1 179.9(8) . . . .
C4 C5 C6 C7 0.2(14) . . . .
C5 C6 C7 C2 0.1(12) . . . .
C7 C2 C3 N2 -179.8(6) . . . .
C7 C2 C3 C4 -0.5(10) . . . .
C8 O1 C6 C5 -166.1(10) . . . .
C8 O1 C6 C7 13.6(16) . . . .

_cod_database_fobs_code 4519508
